data_1532227
loop_
_publ_author_name
'Tashmetov, M.Yu.'
'Em, V.T.'
'Lee, J.-S.'
'Choi, Y.-N.'
'Lee, C.H.'
'Shim, H.-S.'

_publ_section_title
;
 Neutron diffraction study of the ordered structures of nonstoichiometric
 titanium carbide
;
_journal_name_full 'Physik (Berlin)'
_journal_page_first 318
_journal_page_last 325
_journal_volume 311
_journal_year 2002
_chemical_formula_sum 'C0.59 Ti'
_chemical_name_systematic 'Ti C0.59'
_space_group_IT_number 166
_symmetry_space_group_name_Hall '-R 3 2"'
_symmetry_space_group_name_H-M 'R -3 m :H'
_cell_angle_alpha 90
_cell_angle_beta 90
_cell_angle_gamma 120
_cell_formula_units_Z 6
_cell_length_a 3.06094
_cell_length_b 3.06094
_cell_length_c 14.85575
_cell_volume 120.541
_citation_journal_id_ASTM PHYBE3
_cod_data_source_file Tashmetov_PHYBE3_2002_803.cif
_cod_data_source_block C0.59Ti1
_cod_original_formula_sum 'C0.59 Ti1'
_cod_database_code 1532227

loop_
_symmetry_equiv_pos_as_xyz
x,y,z
-y,x-y,z
-x+y,-x,z
y,x,-z
-x,-x+y,-z
x-y,-y,-z
-x,-y,-z
y,-x+y,-z
x-y,x,-z
-y,-x,z
x,x-y,z
-x+y,y,z
x+2/3,y+1/3,z+1/3
-y+2/3,x-y+1/3,z+1/3
-x+y+2/3,-x+1/3,z+1/3
y+2/3,x+1/3,-z+1/3
-x+2/3,-x+y+1/3,-z+1/3
x-y+2/3,-y+1/3,-z+1/3
-x+2/3,-y+1/3,-z+1/3
y+2/3,-x+y+1/3,-z+1/3
x-y+2/3,x+1/3,-z+1/3
-y+2/3,-x+1/3,z+1/3
x+2/3,x-y+1/3,z+1/3
-x+y+2/3,y+1/3,z+1/3
x+1/3,y+2/3,z+2/3
-y+1/3,x-y+2/3,z+2/3
-x+y+1/3,-x+2/3,z+2/3
y+1/3,x+2/3,-z+2/3
-x+1/3,-x+y+2/3,-z+2/3
x-y+1/3,-y+2/3,-z+2/3
-x+1/3,-y+2/3,-z+2/3
y+1/3,-x+y+2/3,-z+2/3
x-y+1/3,x+2/3,-z+2/3
-y+1/3,-x+2/3,z+2/3
x+1/3,x-y+2/3,z+2/3
-x+y+1/3,y+2/3,z+2/3

loop_
_atom_site_label
_atom_site_type_symbol
_atom_site_fract_x
_atom_site_fract_y
_atom_site_fract_z
_atom_site_occupancy
_atom_site_U_iso_or_equiv
Ti1 Ti 0 0 0.2541 1 0.0
C1 C 0 0 0 0.88 0.0
C2 C 0 0 0.5 0.3 0.0
